data_4327662
loop_
_publ_author_name
'Nuria Brugat'
'Alfonso Polo'
'\'Angel \'Alvarez-Larena'
'J. Francesc Piniella'
'Julio Real'

_publ_contact_author
; 
Julio Real 
Departament de Qu\'imica 
Universitat Aut\'onoma de Barcelona 
08193 Bellaterra 
Spain 
;
_publ_contact_author_email real@cc.uab.es
_publ_contact_author_fax '34 93 5813101'
_publ_contact_author_phone '34 93 5812894'
_publ_section_title
;
 Palladium Phosphinothiolato Complexes. Syntheses and Crystal Structures
 of Mononuclear [PdCl(SC2H4PPh2)PPh3] and Binuclear
 [Pd2Cl2(\m-SC3H6PPh2)2] and Their Performance in Catalytic Carbonylation
;
_journal_name_full 'Inorganic Chemistry'
_journal_page_first 4829
_journal_page_last 4837
_journal_paper_doi 10.1021/ic981224+
_journal_volume 38
_journal_year 1999
_chemical_formula_structural
;
[Pd Cl ((C6 H5)2 (C2 H4 P S)) ((C6 H5)3 P)] (C H2 Cl2)
;
_chemical_formula_sum 'C33 H31 Cl3 P2 Pd S'
_chemical_formula_weight 734.33
_chemical_name_systematic
; 
Chloro[2-(diphenylphosphino)ethanethiolato-P,S]-triphenylphospinepalladium(II) 
;
_space_group_IT_number 19
_symmetry_cell_setting orthorhombic
_symmetry_space_group_name_Hall 'P 2ac 2ab'
_symmetry_space_group_name_H-M 'P 21 21 21'
_atom_sites_solution_hydrogens geom
_atom_sites_solution_primary direct
_atom_sites_solution_secondary difmap
_audit_creation_method SHELXL
_cell_angle_alpha 90.00
_cell_angle_beta 90.00
_cell_angle_gamma 90.00
_cell_formula_units_Z 4
_cell_length_a 9.247(3)
_cell_length_b 17.956(9)
_cell_length_c 19.869(9)
_cell_measurement_reflns_used 25
_cell_measurement_temperature 293(2)
_cell_measurement_theta_max 13.99
_cell_measurement_theta_min 11.62
_cell_volume 3299(2)
_computing_cell_refinement 'CAD4 (Enraf-Nonius)'
_computing_data_collection 'CAD4 (Enraf-Nonius)'
_computing_structure_refinement 'SHELXL-93 (Sheldrick, 1993)'
_computing_structure_solution 'SHELXS-86 (Sheldrick, 1990)'
_diffrn_ambient_temperature 293(2)
_diffrn_measurement_device 'Enraf-Nonius CAD4'
_diffrn_measurement_method 'omega/2theta scan'
_diffrn_radiation_monochromator graphite
_diffrn_radiation_source 'fine-focus sealed tube'
_diffrn_radiation_type MoK\a
_diffrn_radiation_wavelength 0.71069
_diffrn_reflns_av_R_equivalents 0.0149
_diffrn_reflns_av_sigmaI/netI 0.0841
_diffrn_reflns_limit_h_max 10
_diffrn_reflns_limit_h_min -5
_diffrn_reflns_limit_k_max 21
_diffrn_reflns_limit_k_min -4
_diffrn_reflns_limit_l_max 23
_diffrn_reflns_limit_l_min 0
_diffrn_reflns_number 3263
_diffrn_reflns_theta_max 24.95
_diffrn_reflns_theta_min 1.53
_diffrn_standards_decay_% 0
_diffrn_standards_interval_time 120
_diffrn_standards_number 3
_exptl_absorpt_coefficient_mu 0.988
_exptl_absorpt_correction_T_max 0.994
_exptl_absorpt_correction_T_min 0.865
_exptl_absorpt_correction_type empirical
_exptl_crystal_colour orange
_exptl_crystal_density_diffrn 1.478
_exptl_crystal_description needle
_exptl_crystal_F_000 1488
_exptl_crystal_size_max 0.58
_exptl_crystal_size_mid 0.14
_exptl_crystal_size_min 0.14
_refine_diff_density_max 0.563
_refine_diff_density_min -0.478
_refine_diff_density_rms 0.076
_refine_ls_abs_structure_details 'Flack H D (1983), Acta Cryst. A39, 876-881'
_refine_ls_abs_structure_Flack -0.04(6)
_refine_ls_extinction_method none
_refine_ls_goodness_of_fit_all 0.934
_refine_ls_goodness_of_fit_obs 1.082
_refine_ls_hydrogen_treatment noref
_refine_ls_matrix_type full
_refine_ls_number_parameters 310
_refine_ls_number_reflns 3261
_refine_ls_number_restraints 9
_refine_ls_restrained_S_all 0.935
_refine_ls_restrained_S_obs 1.083
_refine_ls_R_factor_all 0.0701
_refine_ls_R_factor_obs 0.0435
_refine_ls_shift/esd_max -0.004
_refine_ls_shift/esd_mean 0.000
_refine_ls_structure_factor_coef Fsqd
_refine_ls_weighting_details 'w=1/[\s^2^(Fo^2^)+(0.0616P)^2^+0.0000P] where P=(Fo^2^+2Fc^2^)/3'
_refine_ls_weighting_scheme calc
_refine_ls_wR_factor_all 0.1023
_refine_ls_wR_factor_obs 0.0985
_reflns_number_observed 2342
_reflns_number_total 3261
_reflns_observed_criterion >2sigma(I)
_cod_data_source_file ic9812242B_1.cif
_cod_data_source_block compound3
_cod_depositor_comments
;
The following automatic conversions were performed:

'_refine_ls_weighting_scheme' value 'calc
w=1/[\s^2^(Fo^2^)+(0.0616P)^2^+0.0000P] where P=(Fo^2^+2Fc^2^)/3' was
changed to 'calc'. New tag '_refine_ls_weighting_details' was
created. The value of the new tag was set to
'w=1/[\s^2^(Fo^2^)+(0.0616P)^2^+0.0000P] where P=(Fo^2^+2Fc^2^)/3'.

Automatic conversion script
Id: cif_fix_values 3143 2015-03-26 13:38:13Z robertas 
;
_cod_original_cell_volume 3299.0(25)
_cod_database_code 4327662

loop_
_symmetry_equiv_pos_as_xyz
'x, y, z'
'-x+1/2, -y, z+1/2'
'x+1/2, -y+1/2, -z'
'-x, y+1/2, -z+1/2'

loop_
_atom_site_aniso_label
_atom_site_aniso_U_11
_atom_site_aniso_U_22
_atom_site_aniso_U_33
_atom_site_aniso_U_23
_atom_site_aniso_U_13
_atom_site_aniso_U_12
Pd 0.0338(3) 0.0427(3) 0.0455(3) 0.0021(3) 0.0000(3) -0.0019(3)
Cl 0.0509(13) 0.0586(13) 0.0706(14) -0.0131(12) 0.0106(12) -0.0024(11)
S 0.0495(13) 0.0493(12) 0.0570(14) -0.0040(10) 0.0042(11) 0.0024(11)
C1 0.056(5) 0.072(7) 0.052(5) -0.007(4) -0.002(5) -0.013(6)
C2 0.053(5) 0.059(5) 0.041(5) 0.001(4) 0.000(4) -0.008(5)
P1 0.0391(12) 0.0435(12) 0.0466(12) 0.0029(10) -0.0012(10) -0.0034(10)
C11 0.029(4) 0.043(4) 0.063(6) -0.009(4) 0.003(4) 0.003(3)
C12 0.046(5) 0.063(5) 0.053(5) -0.010(4) -0.006(4) 0.004(4)
C13 0.058(6) 0.068(6) 0.077(7) -0.007(6) -0.024(6) -0.002(5)
C15 0.047(6) 0.070(7) 0.109(9) -0.037(6) -0.018(6) 0.000(5)
C14 0.025(5) 0.085(7) 0.127(10) -0.037(7) -0.002(6) -0.007(5)
C16 0.057(6) 0.070(7) 0.081(7) -0.017(6) 0.003(6) -0.004(6)
C21 0.044(4) 0.046(4) 0.058(5) 0.007(4) -0.010(5) -0.005(5)
C22 0.065(7) 0.055(5) 0.086(7) -0.005(5) -0.007(6) 0.009(5)
C23 0.075(7) 0.058(6) 0.115(10) 0.000(7) 0.013(7) 0.013(6)
C24 0.080(8) 0.062(7) 0.136(11) 0.022(8) -0.036(8) 0.007(6)
C25 0.152(13) 0.059(7) 0.113(10) 0.011(7) -0.063(10) 0.030(8)
C26 0.090(8) 0.060(6) 0.076(7) 0.001(5) -0.012(6) 0.008(6)
P2 0.0371(11) 0.0464(12) 0.0503(13) 0.0068(11) -0.0027(10) -0.0016(10)
C31 0.049(5) 0.056(5) 0.054(5) -0.001(5) -0.004(4) 0.006(4)
C32 0.103(8) 0.076(7) 0.047(6) 0.003(5) 0.004(6) -0.018(7)
C33 0.150(12) 0.105(10) 0.048(6) 0.000(6) 0.025(8) -0.011(10)
C34 0.111(10) 0.099(9) 0.059(7) -0.012(7) -0.012(7) 0.020(8)
C35 0.084(7) 0.074(7) 0.089(7) 0.002(7) -0.035(8) 0.003(6)
C36 0.066(6) 0.069(6) 0.073(7) 0.007(5) -0.018(5) 0.001(5)
C41 0.047(5) 0.044(4) 0.046(5) 0.012(4) 0.005(4) -0.006(4)
C42 0.041(5) 0.057(5) 0.064(6) 0.012(5) 0.007(5) -0.006(4)
C43 0.047(5) 0.070(7) 0.077(7) 0.023(5) 0.013(5) 0.006(5)
C44 0.083(8) 0.056(6) 0.085(7) -0.003(6) 0.020(7) -0.001(6)
C45 0.107(10) 0.069(7) 0.074(7) -0.009(6) 0.003(7) -0.011(7)
C46 0.076(7) 0.063(6) 0.063(7) 0.001(5) -0.015(6) 0.018(6)
C51 0.036(5) 0.055(5) 0.052(5) 0.002(4) -0.002(4) -0.003(4)
C52 0.046(5) 0.054(5) 0.092(7) 0.017(5) -0.007(5) -0.007(5)
C53 0.050(5) 0.063(6) 0.121(9) 0.020(6) -0.012(7) -0.015(6)
C54 0.046(5) 0.083(7) 0.081(7) 0.003(6) -0.004(5) -0.014(5)
C55 0.044(5) 0.075(6) 0.063(5) 0.009(5) -0.006(5) 0.011(5)
C56 0.050(5) 0.045(5) 0.059(5) 0.005(4) 0.004(5) -0.004(4)

loop_
_atom_site_label
_atom_site_type_symbol
_atom_site_fract_x
_atom_site_fract_y
_atom_site_fract_z
_atom_site_U_iso_or_equiv
_atom_site_thermal_displace_type
_atom_site_occupancy
_atom_site_calc_flag
_atom_site_refinement_flags
_atom_site_disorder_group
Pd Pd 0.12229(6) 0.76577(3) 0.36293(3) 0.0407(2) Uani 1 d . .
Cl Cl 0.2333(2) 0.68913(12) 0.28111(12) 0.0600(6) Uani 1 d . .
S S 0.0096(3) 0.83924(12) 0.43974(11) 0.0519(6) Uani 1 d . .
C1 C -0.1093(10) 0.7779(5) 0.4881(4) 0.060(2) Uani 1 d . .
H1A H -0.1305(10) 0.8008(5) 0.5312(4) 0.072 Uiso 1 calc R .
H1B H -0.1999(10) 0.7717(5) 0.4641(4) 0.072 Uiso 1 calc R .
C2 C -0.0412(10) 0.7018(5) 0.4997(4) 0.051(2) Uani 1 d . .
H2A H -0.1108(10) 0.6680(5) 0.5197(4) 0.061 Uiso 1 calc R .
H2B H 0.0413(10) 0.7060(5) 0.5296(4) 0.061 Uiso 1 calc R .
P1 P 0.0154(2) 0.66792(12) 0.41740(11) 0.0431(5) Uani 1 d . .
C11 C -0.1505(4) 0.6412(3) 0.3737(3) 0.045(2) Uani 1 d G .
C12 C -0.1549(5) 0.6455(3) 0.3039(3) 0.054(2) Uani 1 d G .
H12 H -0.0721(6) 0.6584(5) 0.2799(3) 0.065 Uiso 1 calc R .
C13 C -0.2829(7) 0.6305(4) 0.2698(2) 0.068(3) Uani 1 d G .
H13 H -0.2859(10) 0.6334(5) 0.2231(2) 0.081 Uiso 1 calc R .
C15 C -0.4066(5) 0.6113(3) 0.3056(3) 0.076(3) Uani 1 d G .
H15 H -0.4923(6) 0.6013(5) 0.2828(5) 0.091 Uiso 1 calc R .
C14 C -0.4022(5) 0.6070(3) 0.3754(3) 0.079(3) Uani 1 d G .
H14 H -0.4849(6) 0.5941(5) 0.3993(5) 0.095 Uiso 1 calc R .
C16 C -0.2741(6) 0.6220(3) 0.4095(2) 0.069(3) Uani 1 d G .
H16 H -0.2712(9) 0.6191(5) 0.4562(2) 0.083 Uiso 1 calc R .
C21 C 0.1183(6) 0.5834(3) 0.4316(3) 0.049(2) Uani 1 d G .
C22 C 0.1583(7) 0.5394(3) 0.3771(2) 0.068(3) Uani 1 d G .
H22 H 0.1259(11) 0.5512(5) 0.3341(2) 0.082 Uiso 1 calc R .
C23 C 0.2469(8) 0.4778(3) 0.3869(3) 0.083(3) Uani 1 d G .
H23 H 0.2736(11) 0.4484(4) 0.3504(4) 0.099 Uiso 1 calc R .
C24 C 0.2953(8) 0.4601(3) 0.4512(4) 0.093(4) Uani 1 d G .
H24 H 0.3546(10) 0.4189(4) 0.4577(6) 0.111 Uiso 1 calc R .
C25 C 0.2553(9) 0.5041(4) 0.5056(3) 0.108(5) Uani 1 d G .
H25 H 0.2877(13) 0.4923(6) 0.5486(4) 0.129 Uiso 1 calc R .
C26 C 0.1668(8) 0.5657(3) 0.4959(2) 0.075(3) Uani 1 d G .
H26 H 0.1400(12) 0.5951(5) 0.5323(3) 0.090 Uiso 1 calc R .
P2 P 0.2122(2) 0.87278(13) 0.30995(11) 0.0446(5) Uani 1 d . .
C31 C 0.1631(6) 0.8746(4) 0.2218(2) 0.053(2) Uani 1 d G .
C32 C 0.2351(6) 0.9203(3) 0.1763(3) 0.075(3) Uani 1 d G .
H32 H 0.3111(8) 0.9501(5) 0.1908(5) 0.091 Uiso 1 calc R .
C33 C 0.1935(9) 0.9213(4) 0.1090(3) 0.101(4) Uani 1 d G .
H33 H 0.2417(12) 0.9518(5) 0.0786(4) 0.121 Uiso 1 calc R .
C34 C 0.0800(9) 0.8766(4) 0.0873(2) 0.090(4) Uani 1 d G .
H34 H 0.0522(13) 0.8773(6) 0.0423(3) 0.108 Uiso 1 calc R .
C35 C 0.0079(7) 0.8310(4) 0.1328(4) 0.082(3) Uani 1 d G .
H35 H -0.0681(9) 0.8011(5) 0.1183(5) 0.099 Uiso 1 calc R .
C36 C 0.0495(6) 0.8300(3) 0.2000(3) 0.069(3) Uani 1 d G .
H36 H 0.0013(9) 0.7995(5) 0.2305(4) 0.083 Uiso 1 calc R .
C41 C 0.1473(6) 0.9627(3) 0.3415(3) 0.046(2) Uani 1 d G .
C42 C 0.0364(6) 1.0005(3) 0.3089(2) 0.054(2) Uani 1 d G .
H42 H -0.0030(9) 0.9813(5) 0.2695(3) 0.065 Uiso 1 calc R .
C43 C -0.0156(6) 1.0671(3) 0.3352(3) 0.065(3) Uani 1 d G .
H43 H -0.0898(7) 1.0924(5) 0.3134(5) 0.078 Uiso 1 calc R .
C44 C 0.0433(8) 1.0958(3) 0.3941(4) 0.075(3) Uani 1 d G .
H44 H 0.0085(11) 1.1403(3) 0.4117(5) 0.090 Uiso 1 calc R .
C45 C 0.1542(8) 1.0580(4) 0.4267(3) 0.083(3) Uani 1 d G .
H45 H 0.1936(11) 1.0772(5) 0.4661(3) 0.100 Uiso 1 calc R .
C46 C 0.2062(6) 0.9914(3) 0.4004(3) 0.067(3) Uani 1 d G .
H46 H 0.2804(8) 0.9661(5) 0.4222(4) 0.081 Uiso 1 calc R .
C51 C 0.4091(4) 0.8824(3) 0.3129(3) 0.048(2) Uani 1 d G .
C52 C 0.4747(6) 0.9515(2) 0.3048(3) 0.064(3) Uani 1 d G .
H52 H 0.4184(8) 0.9937(3) 0.2977(4) 0.077 Uiso 1 calc R .
C53 C 0.6245(6) 0.9575(3) 0.3072(3) 0.078(3) Uani 1 d G .
H53 H 0.6684(8) 1.0037(3) 0.3018(5) 0.093 Uiso 1 calc R .
C54 C 0.7087(4) 0.8945(4) 0.3179(3) 0.070(3) Uani 1 d G .
H54 H 0.8089(4) 0.8985(5) 0.3195(5) 0.084 Uiso 1 calc R .
C55 C 0.6431(5) 0.8254(3) 0.3260(3) 0.061(2) Uani 1 d G .
H55 H 0.6994(7) 0.7832(3) 0.3331(4) 0.073 Uiso 1 calc R .
C56 C 0.4933(6) 0.8194(2) 0.3235(3) 0.051(2) Uani 1 d G .
H56 H 0.4494(8) 0.7732(3) 0.3290(4) 0.062 Uiso 1 calc R .
C10 C 0.3855(33) 0.7345(9) 0.1178(16) 0.069(9) Uiso 0.30 d PD 1
H10A H 0.2847(33) 0.7369(9) 0.1045(16) 0.083 Uiso 0.30 calc PR 1
H10B H 0.3943(33) 0.7551(9) 0.1628(16) 0.083 Uiso 0.30 calc PR 1
Cl11 Cl 0.4464(13) 0.6400(6) 0.1171(6) 0.096(3) Uiso 0.30 d PD 1
Cl12 Cl 0.4940(35) 0.7866(10) 0.0603(15) 0.320(15) Uiso 0.30 d PD 1
C20 C 0.4847(63) 0.6971(13) 0.1009(40) 0.268(44) Uiso 0.30 d PD 2
H20A H 0.4556(63) 0.6663(13) 0.1386(40) 0.322 Uiso 0.30 calc PR 2
H20B H 0.5549(63) 0.6695(13) 0.0745(40) 0.322 Uiso 0.30 calc PR 2
Cl21 Cl 0.3302(23) 0.7187(12) 0.0500(11) 0.224(9) Uiso 0.30 d PD 2
Cl22 Cl 0.5644(26) 0.7813(16) 0.1311(14) 0.215(14) Uiso 0.30 d PD 2
C30 C 0.4300(21) 0.7332(11) 0.1444(11) 0.071(7) Uiso 0.40 d PD 3
H30A H 0.3578(21) 0.7723(11) 0.1425(11) 0.085 Uiso 0.40 calc PR 3
H30B H 0.4412(21) 0.7181(11) 0.1910(11) 0.085 Uiso 0.40 calc PR 3
Cl31 Cl 0.3724(14) 0.6559(7) 0.0953(6) 0.152(4) Uiso 0.40 d PD 3
Cl32 Cl 0.5968(16) 0.7669(10) 0.1131(10) 0.181(8) Uiso 0.40 d PD 3

loop_
_atom_type_symbol
_atom_type_description
_atom_type_scat_dispersion_real
_atom_type_scat_dispersion_imag
_atom_type_scat_source
C C 0.0033 0.0016 'International Tables Vol C Tables 4.2.6.8 and 6.1.1.4'
H H 0.0000 0.0000 'International Tables Vol C Tables 4.2.6.8 and 6.1.1.4'
P P 0.1023 0.0942 'International Tables Vol C Tables 4.2.6.8 and 6.1.1.4'
S S 0.1246 0.1234 'International Tables Vol C Tables 4.2.6.8 and 6.1.1.4'
Cl Cl 0.1484 0.1585 'International Tables Vol C Tables 4.2.6.8 and 6.1.1.4'
Pd Pd -0.9988 1.0072 'International Tables Vol C Tables 4.2.6.8 and 6.1.1.4'

loop_
_geom_angle_atom_site_label_1
_geom_angle_atom_site_label_2
_geom_angle_atom_site_label_3
_geom_angle
S Pd P1 85.98(9)
S Pd P2 89.34(9)
P1 Pd P2 174.51(8)
S Pd Cl 178.32(9)
P1 Pd Cl 93.77(9)
P2 Pd Cl 90.82(9)
C1 S Pd 106.2(3)
C2 C1 S 111.8(6)
C1 C2 P1 106.4(5)
C21 P1 C2 106.9(3)
C21 P1 C11 107.1(3)
C2 P1 C11 105.9(4)
C21 P1 Pd 119.3(2)
C2 P1 Pd 107.0(3)
C11 P1 Pd 109.8(2)
C12 C11 C16 120.0
C12 C11 P1 119.0(3)
C16 C11 P1 120.9(3)
C13 C12 C11 120.0
C15 C13 C12 120.0
C13 C15 C14 120.0
C16 C14 C15 120.0
C14 C16 C11 120.0
C22 C21 C26 120.0
C22 C21 P1 119.6(3)
C26 C21 P1 120.2(3)
C21 C22 C23 120.0
C22 C23 C24 120.0
C23 C24 C25 120.0
C26 C25 C24 120.0
C25 C26 C21 120.0
C31 P2 C51 106.2(3)
C31 P2 C41 103.4(3)
C51 P2 C41 103.4(3)
C31 P2 Pd 111.1(2)
C51 P2 Pd 114.6(2)
C41 P2 Pd 116.9(2)
C32 C31 C36 120.0
C32 C31 P2 121.3(4)
C36 C31 P2 118.7(4)
C33 C32 C31 120.0
C32 C33 C34 120.0
C35 C34 C33 120.0
C34 C35 C36 120.0
C35 C36 C31 120.0
C42 C41 C46 120.0
C42 C41 P2 120.8(4)
C46 C41 P2 119.1(4)
C43 C42 C41 120.0
C42 C43 C44 120.0
C43 C44 C45 120.0
C46 C45 C44 120.0
C45 C46 C41 120.0
C52 C51 C56 120.0
C52 C51 P2 121.0(3)
C56 C51 P2 119.0(3)
C51 C52 C53 120.0
C54 C53 C52 120.0
C55 C54 C53 120.0
C54 C55 C56 120.0
C55 C56 C51 120.0
Cl12 C10 Cl11 108.4(8)
Cl22 C20 Cl21 109.6(9)
Cl32 C30 Cl31 109.6(8)

loop_
_geom_bond_atom_site_label_1
_geom_bond_atom_site_label_2
_geom_bond_distance
Pd S 2.270(2)
Pd P1 2.288(2)
Pd P2 2.343(2)
Pd Cl 2.364(2)
S C1 1.829(9)
C1 C2 1.522(11)
C2 P1 1.822(8)
P1 C21 1.813(5)
P1 C11 1.827(4)
C11 C12 1.39
C11 C16 1.39
C12 C13 1.39
C13 C15 1.39
C15 C14 1.39
C14 C16 1.39
C21 C22 1.39
C21 C26 1.39
C22 C23 1.39
C23 C24 1.39
C24 C25 1.39
C25 C26 1.39
P2 C31 1.811(5)
P2 C51 1.830(4)
P2 C41 1.833(5)
C31 C32 1.39
C31 C36 1.39
C32 C33 1.39
C33 C34 1.39
C34 C35 1.39
C35 C36 1.39
C41 C42 1.39
C41 C46 1.39
C42 C43 1.39
C43 C44 1.39
C44 C45 1.39
C45 C46 1.39
C51 C52 1.39
C51 C56 1.39
C52 C53 1.39
C53 C54 1.39
C54 C55 1.39
C55 C56 1.39
C10 Cl12 1.785(10)
C10 Cl11 1.788(10)
C20 Cl22 1.785(10)
C20 Cl21 1.793(10)
C30 Cl32 1.770(10)
C30 Cl31 1.778(10)
